data_2227708
loop_
_publ_author_name
'Moreno-Fuquen, Rodolfo'
'Grande, Carlos'
'Zuluaga, Fabio'
'Ellena, Javier'
'De Simone, Carlos A.'

_publ_section_title
;
 2-(Phenylcarbonothioylsulfanyl)acetic acid
;
_journal_coeditor_code JH2203
_journal_issue 10
_journal_name_full 'Acta Crystallographica Section E'
_journal_page_first o2614
_journal_paper_doi 10.1107/S160053681003686X
_journal_volume 66
_journal_year 2010
_chemical_formula_iupac 'C9 H8 O2 S2'
_chemical_formula_moiety 'C9 H8 O2 S2'
_chemical_formula_sum 'C9 H8 O2 S2'
_chemical_formula_weight 212.29
_chemical_melting_point 399.0(10)
_chemical_name_systematic
;
2-(Phenylcarbonothioylsulfanyl)acetic acid
;
_space_group_IT_number 14
_symmetry_cell_setting monoclinic
_symmetry_space_group_name_Hall '-P 2ybc'
_symmetry_space_group_name_H-M 'P 1 21/c 1'
_atom_sites_solution_hydrogens geom
_atom_sites_solution_primary direct
_atom_sites_solution_secondary difmap
_audit_creation_method SHELXL-97
_cell_angle_alpha 90.00
_cell_angle_beta 121.870(3)
_cell_angle_gamma 90.00
_cell_formula_units_Z 4
_cell_length_a 13.1565(7)
_cell_length_b 4.9522(2)
_cell_length_c 17.3747(7)
_cell_measurement_reflns_used 3433
_cell_measurement_temperature 291
_cell_measurement_theta_max 27.49
_cell_measurement_theta_min 2.91
_cell_volume 961.37(8)
_computing_cell_refinement 'SCALEPACK (Otwinowski & Minor, 1997)'
_computing_data_collection 'COLLECT (Nonius, 1998)'
_computing_data_reduction 'DENZO (Otwinowski & Minor, 1997) and SCALEPACK (Otwinowski & Minor, 1997)'
_computing_molecular_graphics 'ORTEP-3 for Windows (Farrugia, 1997)'
_computing_publication_material 'WinGX (Farrugia, 1999)'
_computing_structure_refinement 'SHELXL97 (Sheldrick, 2008)'
_computing_structure_solution 'SHELXS97 (Sheldrick, 2008)'
_diffrn_ambient_temperature 291
_diffrn_detector_area_resol_mean 9
_diffrn_measured_fraction_theta_full 0.990
_diffrn_measured_fraction_theta_max 0.964
_diffrn_measurement_device '95mm CCD camera on \k-goniostat'
_diffrn_measurement_device_type 'Bruker--Nonius KappaCCD'
_diffrn_measurement_method CCD
_diffrn_radiation_monochromator 'horizonally mounted graphite crystal'
_diffrn_radiation_source 'fine-focus sealed tube'
_diffrn_radiation_type MoK\a
_diffrn_radiation_wavelength 0.71073
_diffrn_reflns_av_R_equivalents 0.063
_diffrn_reflns_av_sigmaI/netI 0.049
_diffrn_reflns_limit_h_max 16
_diffrn_reflns_limit_h_min -17
_diffrn_reflns_limit_k_max 6
_diffrn_reflns_limit_k_min -5
_diffrn_reflns_limit_l_max 17
_diffrn_reflns_limit_l_min -22
_diffrn_reflns_number 5647
_diffrn_reflns_theta_full 27.48
_diffrn_reflns_theta_max 27.48
_diffrn_reflns_theta_min 3.21
_diffrn_standards_decay_% 0
_diffrn_standards_number 0
_exptl_absorpt_coefficient_mu 0.515
_exptl_absorpt_correction_T_max 0.916
_exptl_absorpt_correction_T_min 0.863
_exptl_absorpt_correction_type multi-scan
_exptl_absorpt_process_details '(SADABS; Sheldrick, 1996)'
_exptl_crystal_colour red
_exptl_crystal_density_diffrn 1.467
_exptl_crystal_density_method 'not measured'
_exptl_crystal_description prism
_exptl_crystal_F_000 440
_exptl_crystal_size_max 0.26
_exptl_crystal_size_mid 0.22
_exptl_crystal_size_min 0.16
_refine_diff_density_max 0.227
_refine_diff_density_min -0.424
_refine_ls_extinction_method none
_refine_ls_goodness_of_fit_ref 1.054
_refine_ls_hydrogen_treatment constr
_refine_ls_matrix_type full
_refine_ls_number_parameters 118
_refine_ls_number_reflns 2131
_refine_ls_number_restraints 0
_refine_ls_restrained_S_all 1.054
_refine_ls_R_factor_all 0.0597
_refine_ls_R_factor_gt 0.0469
_refine_ls_shift/su_max 0.000
_refine_ls_shift/su_mean 0.000
_refine_ls_structure_factor_coef Fsqd
_refine_ls_weighting_details 'calc w=1/[\s^2^(Fo^2^)+(0.0898P)^2^+0.0835P] where P=(Fo^2^+2Fc^2^)/3'
_refine_ls_weighting_scheme calc
_refine_ls_wR_factor_gt 0.1333
_refine_ls_wR_factor_ref 0.1484
_reflns_number_gt 1682
_reflns_number_total 2131
_reflns_threshold_expression I>2sigma(I)
_cod_data_source_file jh2203.cif
_cod_data_source_block I
_cod_original_sg_symbol_H-M 'P 21/c'
_cod_database_code 2227708
_cod_database_fobs_code 2227708

loop_
_symmetry_equiv_pos_as_xyz
'x, y, z'
'-x, y+1/2, -z+1/2'
'-x, -y, -z'
'x, -y-1/2, z-1/2'

loop_
_atom_site_type_symbol
_atom_site_label
_atom_site_fract_x
_atom_site_fract_y
_atom_site_fract_z
_atom_site_U_iso_or_equiv
_atom_site_adp_type
_atom_site_calc_flag
_atom_site_refinement_flags
_atom_site_occupancy
_atom_site_disorder_assembly
_atom_site_disorder_group
S S2 0.36260(5) 0.16659(12) 0.68630(3) 0.0659(2) Uani d . 1 . .
S S1 0.15902(5) -0.03907(14) 0.51228(4) 0.0750(3) Uani d . 1 . .
O O1 0.47853(15) -0.0386(3) 0.58577(12) 0.0719(4) Uani d . 1 . .
C C1 0.19825(17) -0.1776(3) 0.67884(13) 0.0517(4) Uani d . 1 . .
O O2 0.40702(16) 0.2866(3) 0.48242(12) 0.0784(5) Uani d . 1 . .
H H22 0.4350 0.1905 0.4597 0.118 Uiso calc R 1 . .
C C7 0.23335(16) -0.0269(4) 0.62278(13) 0.0528(4) Uani d . 1 . .
C C6 0.11223(19) -0.3787(5) 0.64001(15) 0.0647(5) Uani d . 1 . .
H H6 0.0759 -0.4163 0.5785 0.078 Uiso calc R 1 . .
C C9 0.42419(18) 0.1733(4) 0.55576(14) 0.0576(5) Uani d . 1 . .
C C8 0.3752(2) 0.3384(4) 0.60136(17) 0.0686(6) Uani d . 1 . .
H H8A 0.2966 0.4038 0.5554 0.082 Uiso calc R 1 . .
H H8B 0.4264 0.4947 0.6289 0.082 Uiso calc R 1 . .
C C2 0.2493(2) -0.1244(5) 0.77093(13) 0.0637(5) Uani d . 1 . .
H H2 0.3063 0.0116 0.7982 0.076 Uiso calc R 1 . .
C C5 0.0800(2) -0.5241(5) 0.69193(19) 0.0737(6) Uani d . 1 . .
H H5 0.0228 -0.6599 0.6651 0.088 Uiso calc R 1 . .
C C3 0.2166(2) -0.2708(5) 0.82243(15) 0.0722(6) Uani d . 1 . .
H H3 0.2521 -0.2345 0.8839 0.087 Uiso calc R 1 . .
C C4 0.1313(2) -0.4702(5) 0.78224(19) 0.0737(6) Uani d . 1 . .
H H4 0.1086 -0.5681 0.8165 0.088 Uiso calc R 1 . .

loop_
_atom_site_aniso_label
_atom_site_aniso_U_11
_atom_site_aniso_U_22
_atom_site_aniso_U_33
_atom_site_aniso_U_12
_atom_site_aniso_U_13
_atom_site_aniso_U_23
S2 0.0613(4) 0.0789(4) 0.0479(3) -0.0101(2) 0.0221(3) -0.0074(2)
S1 0.0703(4) 0.1042(5) 0.0390(3) -0.0052(3) 0.0210(3) -0.0069(2)
O1 0.0796(10) 0.0692(9) 0.0760(11) 0.0162(8) 0.0472(9) 0.0244(7)
C1 0.0490(9) 0.0562(9) 0.0446(9) 0.0059(7) 0.0210(8) -0.0078(7)
O2 0.0974(12) 0.0695(9) 0.0792(11) 0.0184(8) 0.0542(10) 0.0278(8)
C7 0.0506(9) 0.0583(10) 0.0434(9) 0.0086(8) 0.0207(8) -0.0054(7)
C6 0.0602(11) 0.0739(12) 0.0511(11) -0.0039(10) 0.0233(9) -0.0136(9)
C9 0.0550(10) 0.0556(10) 0.0573(11) -0.0045(8) 0.0263(9) 0.0085(8)
C8 0.0771(14) 0.0578(11) 0.0687(13) -0.0022(10) 0.0370(12) 0.0027(9)
C2 0.0667(12) 0.0718(12) 0.0462(10) -0.0068(10) 0.0255(9) -0.0115(9)
C5 0.0754(14) 0.0721(13) 0.0770(16) -0.0107(11) 0.0425(13) -0.0106(11)
C3 0.0836(15) 0.0831(14) 0.0525(12) 0.0008(13) 0.0378(11) -0.0039(11)
C4 0.0866(15) 0.0719(13) 0.0762(16) 0.0031(11) 0.0521(14) 0.0021(11)

loop_
_atom_type_symbol
_atom_type_description
_atom_type_scat_dispersion_real
_atom_type_scat_dispersion_imag
_atom_type_scat_source
C C 0.0033 0.0016 'International Tables Vol C Tables 4.2.6.8 and 6.1.1.4'
H H 0.0000 0.0000 'International Tables Vol C Tables 4.2.6.8 and 6.1.1.4'
O O 0.0106 0.0060 'International Tables Vol C Tables 4.2.6.8 and 6.1.1.4'
S S 0.1246 0.1234 'International Tables Vol C Tables 4.2.6.8 and 6.1.1.4'

loop_
_geom_angle_atom_site_label_1
_geom_angle_atom_site_label_2
_geom_angle_atom_site_label_3
_geom_angle_site_symmetry_1
_geom_angle_site_symmetry_3
_geom_angle
_geom_angle_publ_flag
C7 S2 C8 . . 102.92(10) ?
C6 C1 C2 . . 118.0(2) ?
C6 C1 C7 . . 119.99(18) ?
C2 C1 C7 . . 122.03(18) ?
C9 O2 H22 . . 109.5 ?
C1 C7 S1 . . 123.62(15) ?
C1 C7 S2 . . 113.50(14) ?
S1 C7 S2 . . 122.88(12) ?
C5 C6 C1 . . 120.6(2) ?
C5 C6 H6 . . 119.7 ?
C1 C6 H6 . . 119.7 ?
O1 C9 O2 . . 123.3(2) ?
O1 C9 C8 . . 124.10(19) ?
O2 C9 C8 . . 112.49(17) ?
C9 C8 S2 . . 115.50(14) ?
C9 C8 H8A . . 108.4 ?
S2 C8 H8A . . 108.4 ?
C9 C8 H8B . . 108.4 ?
S2 C8 H8B . . 108.4 ?
H8A C8 H8B . . 107.5 ?
C3 C2 C1 . . 121.1(2) ?
C3 C2 H2 . . 119.5 ?
C1 C2 H2 . . 119.5 ?
C4 C5 C6 . . 120.7(2) ?
C4 C5 H5 . . 119.7 ?
C6 C5 H5 . . 119.7 ?
C4 C3 C2 . . 119.7(2) ?
C4 C3 H3 . . 120.1 ?
C2 C3 H3 . . 120.1 ?
C5 C4 C3 . . 119.9(2) ?
C5 C4 H4 . . 120.0 ?
C3 C4 H4 . . 120.0 ?

loop_
_geom_bond_atom_site_label_1
_geom_bond_atom_site_label_2
_geom_bond_site_symmetry_2
_geom_bond_distance
_geom_bond_publ_flag
S2 C7 . 1.745(2) ?
S2 C8 . 1.786(2) ?
S1 C7 . 1.6319(19) ?
O1 C9 . 1.221(2) ?
C1 C6 . 1.386(3) ?
C1 C2 . 1.395(3) ?
C1 C7 . 1.481(3) ?
O2 C9 . 1.298(2) ?
O2 H22 . 0.8200 ?
C6 C5 . 1.385(3) ?
C6 H6 . 0.9300 ?
C9 C8 . 1.500(3) ?
C8 H8A . 0.9700 ?
C8 H8B . 0.9700 ?
C2 C3 . 1.385(3) ?
C2 H2 . 0.9300 ?
C5 C4 . 1.368(4) ?
C5 H5 . 0.9300 ?
C3 C4 . 1.376(4) ?
C3 H3 . 0.9300 ?
C4 H4 . 0.9300 ?

loop_
_geom_hbond_atom_site_label_D
_geom_hbond_atom_site_label_H
_geom_hbond_atom_site_label_A
_geom_hbond_site_symmetry_A
_geom_hbond_distance_DH
_geom_hbond_distance_HA
_geom_hbond_distance_DA
_geom_hbond_angle_DHA
O2 H22 O1 3_656 0.82 1.85 2.658(2) 167.1
C8 H8B O1 1_565 0.97 2.63 3.439(3) 141.1

loop_
_geom_torsion_atom_site_label_1
_geom_torsion_atom_site_label_2
_geom_torsion_atom_site_label_3
_geom_torsion_atom_site_label_4
_geom_torsion_site_symmetry_1
_geom_torsion_site_symmetry_2
_geom_torsion_site_symmetry_3
_geom_torsion_site_symmetry_4
_geom_torsion
_geom_torsion_publ_flag
C6 C1 C7 S1 . . . . 12.5(2) ?
C2 C1 C7 S1 . . . . -167.52(16) ?
C6 C1 C7 S2 . . . . -167.49(14) ?
C2 C1 C7 S2 . . . . 12.5(2) ?
C8 S2 C7 C1 . . . . -176.11(13) ?
C8 S2 C7 S1 . . . . 3.88(15) ?
C2 C1 C6 C5 . . . . -1.0(3) ?
C7 C1 C6 C5 . . . . 178.96(19) ?
O1 C9 C8 S2 . . . . -17.0(3) ?
O2 C9 C8 S2 . . . . 165.81(16) ?
C7 S2 C8 C9 . . . . -78.01(18) ?
C6 C1 C2 C3 . . . . 1.0(3) ?
C7 C1 C2 C3 . . . . -178.9(2) ?
C1 C6 C5 C4 . . . . 0.7(4) ?
C1 C2 C3 C4 . . . . -0.8(4) ?
C6 C5 C4 C3 . . . . -0.5(4) ?
C2 C3 C4 C5 . . . . 0.5(4) ?

loop_
_cod_related_entry_id
_cod_related_entry_database
_cod_related_entry_code
1 ChemSpider 63517
